data_4317917
loop_
_publ_author_name
'Praveen Kommana'
'Sudha Kumaraswamy'
'J. J. Vittal'
'K. C. Kumara Swamy'

_publ_section_title
;
 Apical versus Equatorial Disposition of Substituents in
 Tetraoxyphosphoranes Bearing a 1,3,2-Dioxaphosphocin Ring: Implications
 on Apicophilicity in Trigonal Bipyramidal Phosphorus
;
_journal_name_full 'Inorganic Chemistry'
_journal_page_first 2356
_journal_page_last 2363
_journal_paper_doi 10.1021/ic010935w
_journal_volume 41
_journal_year 2002
_chemical_formula_sum 'C35 H44 Cl4 N O4 P'
_chemical_formula_weight 715.48
_chemical_name_systematic
;

  ?

;
_space_group_IT_number 15
_symmetry_cell_setting monoclinic
_symmetry_space_group_name_Hall '-C 2yc'
_symmetry_space_group_name_H-M 'C 1 2/c 1'
_atom_sites_solution_hydrogens geom
_atom_sites_solution_primary direct
_atom_sites_solution_secondary difmap
_audit_creation_method SHELXL-97
_cell_angle_alpha 90.00
_cell_angle_beta 114.5990(10)
_cell_angle_gamma 90.00
_cell_formula_units_Z 8
_cell_length_a 22.4934(11)
_cell_length_b 16.9072(8)
_cell_length_c 20.7734(10)
_cell_measurement_reflns_used 5222
_cell_measurement_temperature 296(2)
_cell_measurement_theta_max 25.0
_cell_measurement_theta_min 2.3
_cell_volume 7183.1(6)
_computing_cell_refinement 'Bruker AXS, SAINT'
_computing_data_collection 'Bruker AXS, SMART'
_computing_data_reduction 'Bruker AXS, SAINT'
_computing_molecular_graphics 'Bruker AXS, SHELXTL'
_computing_publication_material 'Bruker AXS, SHELXTL'
_computing_structure_refinement 'SHELXL-97 (Sheldrick, 1997)'
_computing_structure_solution 'SHELXS-97 (Sheldrick, 1990)'
_diffrn_ambient_temperature 296(2)
_diffrn_measured_fraction_theta_full 1.000
_diffrn_measured_fraction_theta_max 1.000
_diffrn_measurement_method '\w scans'
_diffrn_radiation_monochromator graphite
_diffrn_radiation_source 'fine-focus sealed tube'
_diffrn_radiation_type MoK\a
_diffrn_radiation_wavelength 0.71073
_diffrn_reflns_av_R_equivalents 0.0390
_diffrn_reflns_av_sigmaI/netI 0.0420
_diffrn_reflns_limit_h_max 26
_diffrn_reflns_limit_h_min -25
_diffrn_reflns_limit_k_max 12
_diffrn_reflns_limit_k_min -20
_diffrn_reflns_limit_l_max 24
_diffrn_reflns_limit_l_min -24
_diffrn_reflns_number 20613
_diffrn_reflns_theta_full 25.00
_diffrn_reflns_theta_max 25.00
_diffrn_reflns_theta_min 1.65
_exptl_absorpt_coefficient_mu 0.412
_exptl_absorpt_correction_T_max 0.9145
_exptl_absorpt_correction_T_min 0.4952
_exptl_absorpt_correction_type 'sadabs (Sheldrick, 1996)'
_exptl_crystal_colour colorless
_exptl_crystal_density_diffrn 1.323
_exptl_crystal_density_meas ?
_exptl_crystal_density_method 'not measured'
_exptl_crystal_description 'rectangular shape, cut'
_exptl_crystal_F_000 3008
_exptl_crystal_size_max 0.43
_exptl_crystal_size_mid 0.40
_exptl_crystal_size_min 0.25
_refine_diff_density_max 0.525
_refine_diff_density_min -0.279
_refine_diff_density_rms 0.057
_refine_ls_extinction_method none
_refine_ls_goodness_of_fit_ref 1.055
_refine_ls_hydrogen_treatment mixed
_refine_ls_matrix_type full
_refine_ls_number_parameters 406
_refine_ls_number_reflns 6326
_refine_ls_number_restraints 0
_refine_ls_restrained_S_all 1.055
_refine_ls_R_factor_all 0.0714
_refine_ls_R_factor_gt 0.0528
_refine_ls_shift/su_max 0.001
_refine_ls_shift/su_mean 0.000
_refine_ls_structure_factor_coef Fsqd
_refine_ls_weighting_details 'calc w=1/[\s^2^(Fo^2^)+(0.0700P)^2^+0.0000P] where P=(Fo^2^+2Fc^2^)/3'
_refine_ls_weighting_scheme calc
_refine_ls_wR_factor_gt 0.1265
_refine_ls_wR_factor_ref 0.1345
_reflns_number_gt 4496
_reflns_number_total 6326
_reflns_threshold_expression >2sigma(I)
_cod_data_source_file ic010935w_2.cif
_cod_data_source_block compd2
_cod_depositor_comments
;
The following automatic conversions were performed:

'_exptl_crystal_density_meas' value 'not measured' was changed to '?'
- the value is perceived as not measured.

Automatic conversion script
Id: cif_fix_values 3008 2015-01-20 13:52:24Z robertas 
;
_cod_database_code 4317917

loop_
_symmetry_equiv_pos_as_xyz
'x, y, z'
'-x, y, -z+1/2'
'x+1/2, y+1/2, z'
'-x+1/2, y+1/2, -z+1/2'
'-x, -y, -z'
'x, -y, z-1/2'
'-x+1/2, -y+1/2, -z'
'x+1/2, -y+1/2, z-1/2'

loop_
_atom_site_label
_atom_site_type_symbol
_atom_site_fract_x
_atom_site_fract_y
_atom_site_fract_z
_atom_site_U_iso_or_equiv
_atom_site_adp_type
_atom_site_occupancy
_atom_site_symmetry_multiplicity
_atom_site_calc_flag
_atom_site_refinement_flags
_atom_site_disorder_assembly
_atom_site_disorder_group
Cl1 Cl 0.07095(4) 0.49805(6) 0.20402(5) 0.0778(3) Uani 1 1 d . . .
Cl2 Cl 0.05097(5) 0.41814(6) 0.05928(6) 0.0960(4) Uani 1 1 d . . .
Cl3 Cl 0.11134(5) 0.49600(6) -0.03561(5) 0.0922(3) Uani 1 1 d . . .
Cl4 Cl 0.19722(4) 0.65124(6) 0.01736(4) 0.0720(3) Uani 1 1 d . . .
P P 0.20576(3) 0.72436(4) 0.24482(3) 0.03886(19) Uani 1 1 d . . .
O1 O 0.28432(8) 0.72875(10) 0.27484(8) 0.0410(4) Uani 1 1 d . . .
O2 O 0.16878(8) 0.80604(10) 0.21468(8) 0.0423(4) Uani 1 1 d . . .
O3 O 0.16060(8) 0.64430(11) 0.23408(9) 0.0463(5) Uani 1 1 d . . .
O4 O 0.20520(8) 0.70224(10) 0.16067(8) 0.0419(4) Uani 1 1 d . . .
N N 0.20674(11) 0.73632(13) 0.32517(11) 0.0492(6) Uani 1 1 d . . .
C1 C 0.32402(11) 0.73725(16) 0.23737(12) 0.0395(6) Uani 1 1 d . . .
C2 C 0.36653(12) 0.67572(17) 0.23955(13) 0.0439(6) Uani 1 1 d . . .
C3 C 0.40646(13) 0.69076(18) 0.20440(14) 0.0513(7) Uani 1 1 d . . .
H3 H 0.4344 0.6508 0.2032 0.062 Uiso 1 1 calc R . .
C4 C 0.40689(12) 0.76160(19) 0.17132(14) 0.0514(7) Uani 1 1 d . . .
C5 C 0.36525(12) 0.82017(17) 0.17275(13) 0.0465(7) Uani 1 1 d . . .
H5 H 0.3651 0.8683 0.1510 0.056 Uiso 1 1 calc R . .
C6 C 0.32359(11) 0.80962(16) 0.20560(13) 0.0407(6) Uani 1 1 d . . .
C7 C 0.27908(12) 0.87677(16) 0.20543(14) 0.0440(6) Uani 1 1 d . . .
H7A H 0.3005 0.9264 0.2049 0.053 Uiso 1 1 calc R . .
H7B H 0.2734 0.8748 0.2492 0.053 Uiso 1 1 calc R . .
C8 C 0.21227(12) 0.87639(15) 0.14399(13) 0.0395(6) Uani 1 1 d . . .
C9 C 0.20386(13) 0.91048(16) 0.08069(14) 0.0463(7) Uani 1 1 d . . .
H9 H 0.2399 0.9322 0.0760 0.056 Uiso 1 1 calc R . .
C10 C 0.14390(14) 0.91336(18) 0.02426(15) 0.0527(7) Uani 1 1 d . . .
C11 C 0.09106(14) 0.88338(18) 0.03369(15) 0.0561(8) Uani 1 1 d . . .
H11 H 0.0501 0.8868 -0.0040 0.067 Uiso 1 1 calc R . .
C12 C 0.09507(13) 0.84827(16) 0.09601(14) 0.0461(7) Uani 1 1 d . . .
C13 C 0.15808(12) 0.84295(15) 0.14954(13) 0.0399(6) Uani 1 1 d . . .
C14 C 0.37144(13) 0.59648(18) 0.27778(15) 0.0524(7) Uani 1 1 d . . .
C15 C 0.30708(15) 0.55163(19) 0.24730(19) 0.0691(9) Uani 1 1 d . . .
H15A H 0.2943 0.5427 0.1977 0.104 Uiso 1 1 calc R . .
H15B H 0.2740 0.5821 0.2538 0.104 Uiso 1 1 calc R . .
H15C H 0.3123 0.5017 0.2711 0.104 Uiso 1 1 calc R . .
C16 C 0.42232(17) 0.5415(2) 0.2703(2) 0.0885(12) Uani 1 1 d . . .
H16A H 0.4643 0.5669 0.2895 0.133 Uiso 1 1 calc R . .
H16B H 0.4099 0.5297 0.2212 0.133 Uiso 1 1 calc R . .
H16C H 0.4247 0.4932 0.2957 0.133 Uiso 1 1 calc R . .
C17 C 0.39174(16) 0.6111(2) 0.35651(17) 0.0800(11) Uani 1 1 d . . .
H17A H 0.4325 0.6392 0.3757 0.120 Uiso 1 1 calc R . .
H17B H 0.3968 0.5613 0.3805 0.120 Uiso 1 1 calc R . .
H17C H 0.3587 0.6418 0.3629 0.120 Uiso 1 1 calc R . .
C18 C 0.45254(16) 0.7736(2) 0.13521(19) 0.0779(11) Uani 1 1 d . . .
H18A H 0.4775 0.7262 0.1394 0.117 Uiso 1 1 calc R . .
H18B H 0.4817 0.8167 0.1573 0.117 Uiso 1 1 calc R . .
H18C H 0.4274 0.7853 0.0860 0.117 Uiso 1 1 calc R . .
C19 C 0.13572(17) 0.9492(2) -0.04571(17) 0.0808(11) Uani 1 1 d . . .
H19A H 0.0907 0.9456 -0.0788 0.121 Uiso 1 1 calc R . .
H19B H 0.1625 0.9210 -0.0639 0.121 Uiso 1 1 calc R . .
H19C H 0.1488 1.0037 -0.0388 0.121 Uiso 1 1 calc R . .
C20 C 0.03121(13) 0.81822(18) 0.09880(15) 0.0543(7) Uani 1 1 d . . .
C21 C 0.0120(2) 0.7430(3) 0.0587(3) 0.138(2) Uani 1 1 d . . .
H21A H 0.0090 0.7509 0.0117 0.207 Uiso 1 1 calc R . .
H21B H -0.0297 0.7263 0.0562 0.207 Uiso 1 1 calc R . .
H21C H 0.0441 0.7032 0.0823 0.207 Uiso 1 1 calc R . .
C22 C 0.03546(18) 0.8083(4) 0.1728(2) 0.129(2) Uani 1 1 d . . .
H22A H 0.0478 0.8577 0.1977 0.193 Uiso 1 1 calc R . .
H22B H 0.0676 0.7688 0.1974 0.193 Uiso 1 1 calc R . .
H22C H -0.0063 0.7922 0.1704 0.193 Uiso 1 1 calc R . .
C23 C -0.02181(18) 0.8800(3) 0.0649(2) 0.1099(16) Uani 1 1 d . . .
H23A H -0.0269 0.8901 0.0174 0.165 Uiso 1 1 calc R . .
H23B H -0.0096 0.9281 0.0919 0.165 Uiso 1 1 calc R . .
H23C H -0.0623 0.8609 0.0641 0.165 Uiso 1 1 calc R . .
C24 C 0.14395(12) 0.60398(16) 0.17217(14) 0.0444(6) Uani 1 1 d . . .
C25 C 0.10593(13) 0.53698(18) 0.15176(16) 0.0533(7) Uani 1 1 d . . .
C26 C 0.09667(14) 0.50348(18) 0.08682(18) 0.0600(8) Uani 1 1 d . . .
C27 C 0.12390(14) 0.53772(19) 0.04488(16) 0.0611(8) Uani 1 1 d . . .
C28 C 0.16169(12) 0.60646(18) 0.06628(14) 0.0492(7) Uani 1 1 d . . .
C29 C 0.17061(11) 0.63855(16) 0.13064(13) 0.0407(6) Uani 1 1 d . . .
C30 C 0.23961(17) 0.8083(2) 0.36517(16) 0.0670(9) Uani 1 1 d . . .
H30 H 0.2523 0.8397 0.3333 0.080 Uiso 1 1 calc R . .
C31 C 0.1929(2) 0.8596(2) 0.3832(2) 0.0926(12) Uani 1 1 d . . .
H31A H 0.1543 0.8699 0.3410 0.139 Uiso 1 1 calc R . .
H31B H 0.2140 0.9086 0.4033 0.139 Uiso 1 1 calc R . .
H31C H 0.1812 0.8324 0.4168 0.139 Uiso 1 1 calc R . .
C32 C 0.30254(19) 0.7902(2) 0.43020(17) 0.0887(12) Uani 1 1 d . . .
H32A H 0.3309 0.7588 0.4165 0.133 Uiso 1 1 calc R . .
H32B H 0.2923 0.7617 0.4642 0.133 Uiso 1 1 calc R . .
H32C H 0.3240 0.8389 0.4508 0.133 Uiso 1 1 calc R . .
C33 C 0.18580(15) 0.68120(18) 0.36704(15) 0.0561(8) Uani 1 1 d . . .
H33 H 0.1991 0.7069 0.4132 0.067 Uiso 1 1 calc R . .
C34 C 0.11155(16) 0.6721(2) 0.33928(19) 0.0802(11) Uani 1 1 d . . .
H34A H 0.0915 0.7234 0.3304 0.120 Uiso 1 1 calc R . .
H34B H 0.1012 0.6450 0.3739 0.120 Uiso 1 1 calc R . .
H34C H 0.0954 0.6421 0.2961 0.120 Uiso 1 1 calc R . .
C35 C 0.22064(16) 0.60242(19) 0.38328(17) 0.0687(9) Uani 1 1 d . . .
H35A H 0.2670 0.6109 0.4012 0.103 Uiso 1 1 calc R . .
H35B H 0.2063 0.5713 0.3408 0.103 Uiso 1 1 calc R . .
H35C H 0.2108 0.5750 0.4181 0.103 Uiso 1 1 calc R . .

loop_
_atom_site_aniso_label
_atom_site_aniso_U_11
_atom_site_aniso_U_22
_atom_site_aniso_U_33
_atom_site_aniso_U_23
_atom_site_aniso_U_13
_atom_site_aniso_U_12
Cl1 0.0649(5) 0.0743(6) 0.0918(6) 0.0135(5) 0.0303(5) -0.0224(4)
Cl2 0.0826(6) 0.0587(6) 0.1294(9) -0.0309(6) 0.0269(6) -0.0228(5)
Cl3 0.1002(7) 0.0891(7) 0.0780(6) -0.0453(5) 0.0279(5) -0.0009(6)
Cl4 0.0800(5) 0.0958(7) 0.0527(5) -0.0145(4) 0.0399(4) -0.0048(5)
P 0.0458(4) 0.0398(4) 0.0384(4) -0.0004(3) 0.0250(3) -0.0013(3)
O1 0.0460(10) 0.0463(11) 0.0352(9) 0.0003(8) 0.0214(8) -0.0010(8)
O2 0.0492(10) 0.0449(11) 0.0389(9) 0.0038(8) 0.0246(8) 0.0038(9)
O3 0.0498(10) 0.0501(12) 0.0449(10) -0.0013(9) 0.0256(8) -0.0088(9)
O4 0.0495(10) 0.0424(11) 0.0412(10) -0.0059(8) 0.0262(8) -0.0071(9)
N 0.0689(15) 0.0452(14) 0.0461(13) -0.0009(11) 0.0366(12) -0.0033(12)
C1 0.0366(13) 0.0488(17) 0.0348(13) -0.0011(12) 0.0165(11) -0.0044(12)
C2 0.0387(14) 0.0519(17) 0.0403(14) 0.0032(12) 0.0156(11) -0.0006(13)
C3 0.0446(15) 0.0599(19) 0.0542(17) 0.0071(15) 0.0253(13) 0.0095(14)
C4 0.0440(15) 0.066(2) 0.0477(16) 0.0088(15) 0.0226(13) 0.0019(15)
C5 0.0490(15) 0.0481(17) 0.0444(15) 0.0033(13) 0.0215(12) -0.0049(14)
C6 0.0384(13) 0.0430(16) 0.0388(14) -0.0028(12) 0.0143(11) -0.0059(12)
C7 0.0499(15) 0.0391(15) 0.0475(15) -0.0038(12) 0.0246(13) -0.0069(13)
C8 0.0489(15) 0.0324(14) 0.0415(14) -0.0025(11) 0.0230(12) 0.0014(12)
C9 0.0538(16) 0.0378(15) 0.0535(17) 0.0030(13) 0.0286(14) -0.0004(13)
C10 0.0615(18) 0.0501(18) 0.0494(17) 0.0076(14) 0.0260(15) 0.0050(15)
C11 0.0524(16) 0.061(2) 0.0475(17) 0.0059(15) 0.0129(13) 0.0031(15)
C12 0.0489(15) 0.0427(16) 0.0493(16) 0.0013(13) 0.0231(13) 0.0032(13)
C13 0.0486(15) 0.0362(15) 0.0399(14) -0.0006(12) 0.0234(12) 0.0018(12)
C14 0.0464(15) 0.0560(19) 0.0580(18) 0.0161(15) 0.0250(13) 0.0109(14)
C15 0.069(2) 0.0474(19) 0.093(2) 0.0134(18) 0.0360(18) 0.0035(17)
C16 0.084(2) 0.073(3) 0.128(3) 0.043(2) 0.063(2) 0.034(2)
C17 0.079(2) 0.088(3) 0.063(2) 0.0275(19) 0.0193(18) 0.007(2)
C18 0.069(2) 0.095(3) 0.091(2) 0.029(2) 0.055(2) 0.0153(19)
C19 0.085(2) 0.096(3) 0.060(2) 0.032(2) 0.0282(18) 0.008(2)
C20 0.0430(15) 0.057(2) 0.0603(18) -0.0020(15) 0.0193(13) -0.0014(14)
C21 0.086(3) 0.098(3) 0.253(6) -0.086(4) 0.094(4) -0.049(3)
C22 0.070(2) 0.240(6) 0.086(3) 0.008(3) 0.043(2) -0.063(3)
C23 0.068(2) 0.137(4) 0.136(4) 0.042(3) 0.055(2) 0.033(3)
C24 0.0408(14) 0.0428(16) 0.0507(16) -0.0025(13) 0.0202(12) -0.0005(13)
C25 0.0415(15) 0.0471(18) 0.068(2) 0.0059(15) 0.0196(14) -0.0023(14)
C26 0.0492(17) 0.0454(18) 0.075(2) -0.0108(16) 0.0158(16) -0.0041(14)
C27 0.0520(17) 0.059(2) 0.0609(19) -0.0226(16) 0.0123(15) 0.0082(16)
C28 0.0449(15) 0.0536(18) 0.0492(16) -0.0078(14) 0.0198(13) 0.0068(14)
C29 0.0358(13) 0.0424(16) 0.0436(15) -0.0035(12) 0.0164(11) 0.0019(12)
C30 0.106(3) 0.058(2) 0.0506(18) -0.0104(16) 0.0470(18) -0.0140(19)
C31 0.153(4) 0.062(2) 0.088(3) -0.013(2) 0.074(3) 0.009(2)
C32 0.105(3) 0.106(3) 0.052(2) -0.023(2) 0.030(2) -0.020(2)
C33 0.082(2) 0.0550(19) 0.0524(17) 0.0123(14) 0.0486(16) 0.0095(16)
C34 0.088(2) 0.086(3) 0.101(3) 0.026(2) 0.073(2) 0.016(2)
C35 0.091(2) 0.063(2) 0.065(2) 0.0187(17) 0.0452(18) 0.0173(19)

loop_
_atom_type_symbol
_atom_type_description
_atom_type_scat_dispersion_real
_atom_type_scat_dispersion_imag
_atom_type_scat_source
C C 0.0033 0.0016 'International Tables Vol C Tables 4.2.6.8 and 6.1.1.4'
H H 0.0000 0.0000 'International Tables Vol C Tables 4.2.6.8 and 6.1.1.4'
N N 0.0061 0.0033 'International Tables Vol C Tables 4.2.6.8 and 6.1.1.4'
O O 0.0106 0.0060 'International Tables Vol C Tables 4.2.6.8 and 6.1.1.4'
P P 0.1023 0.0942 'International Tables Vol C Tables 4.2.6.8 and 6.1.1.4'
Cl Cl 0.1484 0.1585 'International Tables Vol C Tables 4.2.6.8 and 6.1.1.4'

loop_
_geom_angle_atom_site_label_1
_geom_angle_atom_site_label_2
_geom_angle_atom_site_label_3
_geom_angle
_geom_angle_site_symmetry_1
_geom_angle_site_symmetry_3
_geom_angle_publ_flag
O2 P O1 114.81(9) . . ?
O2 P O3 117.68(9) . . ?
O1 P O3 127.13(9) . . ?
O2 P N 94.29(10) . . ?
O1 P N 92.95(10) . . ?
O3 P N 89.17(10) . . ?
O2 P O4 90.41(8) . . ?
O1 P O4 87.03(8) . . ?
O3 P O4 86.72(8) . . ?
N P O4 174.82(11) . . ?
C1 O1 P 129.26(15) . . ?
C13 O2 P 127.45(15) . . ?
C24 O3 P 116.71(15) . . ?
C29 O4 P 113.32(15) . . ?
C33 N C30 113.2(2) . . ?
C33 N P 129.47(19) . . ?
C30 N P 117.01(17) . . ?
C6 C1 C2 122.6(2) . . ?
C6 C1 O1 118.0(2) . . ?
C2 C1 O1 119.0(2) . . ?
C3 C2 C1 115.3(2) . . ?
C3 C2 C14 120.3(2) . . ?
C1 C2 C14 124.4(2) . . ?
C4 C3 C2 123.8(3) . . ?
C5 C4 C3 117.9(2) . . ?
C5 C4 C18 121.6(3) . . ?
C3 C4 C18 120.5(3) . . ?
C4 C5 C6 121.8(3) . . ?
C5 C6 C1 118.5(2) . . ?
C5 C6 C7 119.1(2) . . ?
C1 C6 C7 122.4(2) . . ?
C6 C7 C8 115.0(2) . . ?
C9 C8 C13 118.2(2) . . ?
C9 C8 C7 119.9(2) . . ?
C13 C8 C7 121.9(2) . . ?
C10 C9 C8 121.8(3) . . ?
C9 C10 C11 117.7(3) . . ?
C9 C10 C19 121.2(3) . . ?
C11 C10 C19 121.1(3) . . ?
C10 C11 C12 124.2(3) . . ?
C11 C12 C13 114.9(2) . . ?
C11 C12 C20 118.2(2) . . ?
C13 C12 C20 126.9(2) . . ?
C8 C13 C12 122.9(2) . . ?
C8 C13 O2 116.9(2) . . ?
C12 C13 O2 120.2(2) . . ?
C15 C14 C17 109.6(2) . . ?
C15 C14 C16 106.1(3) . . ?
C17 C14 C16 107.7(3) . . ?
C15 C14 C2 111.6(2) . . ?
C17 C14 C2 109.8(3) . . ?
C16 C14 C2 111.9(2) . . ?
C21 C20 C22 110.9(4) . . ?
C21 C20 C23 109.9(3) . . ?
C22 C20 C23 104.6(3) . . ?
C21 C20 C12 108.6(3) . . ?
C22 C20 C12 114.1(2) . . ?
C23 C20 C12 108.6(3) . . ?
O4 C29 C24 112.1(2) . . ?
O4 C29 C28 126.7(2) . . ?
C24 C29 C28 121.2(3) . . ?
O3 C24 C29 111.1(2) . . ?
O3 C24 C25 126.4(2) . . ?
C29 C24 C25 122.4(3) . . ?
C24 C25 C26 117.1(3) . . ?
C24 C25 Cl1 120.7(2) . . ?
C26 C25 Cl1 122.2(2) . . ?
C27 C26 C25 120.8(3) . . ?
C27 C26 Cl2 120.0(2) . . ?
C25 C26 Cl2 119.2(3) . . ?
C26 C27 C28 121.1(3) . . ?
C26 C27 Cl3 120.1(2) . . ?
C28 C27 Cl3 118.7(3) . . ?
C29 C28 C27 117.3(3) . . ?
C29 C28 Cl4 119.2(2) . . ?
C27 C28 Cl4 123.5(2) . . ?
N C30 C31 111.7(3) . . ?
N C30 C32 113.2(3) . . ?
C31 C30 C32 112.1(3) . . ?
N C33 C35 115.1(2) . . ?
N C33 C34 114.0(2) . . ?
C35 C33 C34 112.2(3) . . ?

loop_
_geom_bond_atom_site_label_1
_geom_bond_atom_site_label_2
_geom_bond_distance
_geom_bond_site_symmetry_2
_geom_bond_publ_flag
Cl1 C25 1.715(3) . ?
Cl2 C26 1.725(3) . ?
Cl3 C27 1.726(3) . ?
Cl4 C28 1.709(3) . ?
P O2 1.5992(18) . ?
P O1 1.6122(17) . ?
P O3 1.6509(18) . ?
P N 1.672(2) . ?
P O4 1.7826(17) . ?
O1 C1 1.415(3) . ?
O2 C13 1.417(3) . ?
O3 C24 1.363(3) . ?
O4 C29 1.323(3) . ?
N C33 1.479(3) . ?
N C30 1.485(4) . ?
C1 C6 1.388(4) . ?
C1 C2 1.401(4) . ?
C2 C3 1.397(4) . ?
C2 C14 1.538(4) . ?
C3 C4 1.383(4) . ?
C4 C5 1.372(4) . ?
C4 C18 1.516(4) . ?
C5 C6 1.381(3) . ?
C6 C7 1.513(4) . ?
C7 C8 1.513(4) . ?
C8 C9 1.375(3) . ?
C8 C13 1.391(3) . ?
C9 C10 1.371(4) . ?
C10 C11 1.379(4) . ?
C10 C19 1.514(4) . ?
C11 C12 1.392(4) . ?
C12 C13 1.393(4) . ?
C12 C20 1.547(4) . ?
C14 C15 1.519(4) . ?
C14 C17 1.524(4) . ?
C14 C16 1.532(4) . ?
C20 C21 1.483(5) . ?
C20 C22 1.510(5) . ?
C20 C23 1.520(5) . ?
C24 C25 1.376(4) . ?
C24 C29 1.370(3) . ?
C25 C26 1.396(4) . ?
C26 C27 1.384(4) . ?
C27 C28 1.399(4) . ?
C28 C29 1.378(4) . ?
C30 C31 1.524(5) . ?
C30 C32 1.526(5) . ?
C33 C35 1.511(4) . ?
C33 C34 1.531(4) . ?

loop_
_cod_related_entry_id
_cod_related_entry_database
_cod_related_entry_code
1 ChemSpider 30661054
